data_4027434
loop_
_publ_author_name
'Alexander J. Cresswell'
'Stephen G. Davies'
'James A. Lee'
'Melloney J. Morris'
'Paul M. Roberts'
'James E. Thomson'

_publ_contact_author 'Stephen G. Davies'
_publ_contact_author_email steve.davies@chem.ox.ac.uk
_publ_contact_author_fax '+44 1865 275633'
_publ_contact_author_phone '+44 1865 275695'
_publ_section_title
;
 Diastereodivergent Hydroxyfluorination of Cyclic and Acyclic Allylic
 Amines: Synthesis of 4-Deoxy-4-fluorophytosphingosines
;
_journal_name_full 'Journal of Organic Chemistry'
_journal_page_first 7262
_journal_page_last 7281
_journal_paper_doi 10.1021/jo301056r
_journal_volume 77
_journal_year 2012
_chemical_absolute_configuration unk
_chemical_formula_moiety 'C14 H20 F1 N1 O1'
_chemical_formula_sum 'C14 H20 F N O'
_chemical_formula_weight 237.32
_space_group_IT_number 19
_symmetry_cell_setting orthorhombic
_symmetry_space_group_name_Hall 'P 2ac 2ab'
_symmetry_space_group_name_H-M 'P 21 21 21'
_atom_sites_solution_hydrogens geom
_atom_sites_solution_primary direct
_cell_angle_alpha 90
_cell_angle_beta 90
_cell_angle_gamma 90
_cell_formula_units_Z 4
_cell_length_a 7.2525(2)
_cell_length_b 10.3974(3)
_cell_length_c 16.8918(6)
_cell_measurement_reflns_used 1633
_cell_measurement_temperature 150
_cell_measurement_theta_max 27
_cell_measurement_theta_min 5
_cell_volume 1273.76(7)
_computing_cell_refinement 'DENZO/SCALEPACK (Otwinowski & Minor, 1997)'
_computing_data_collection 'COLLECT (Nonius, 1997-2001).'
_computing_data_reduction 'DENZO/SCALEPACK (Otwinowski & Minor, 1997)'
_computing_molecular_graphics 'CAMERON (Watkin et al., 1996)'
_computing_publication_material 'CRYSTALS (Betteridge et al., 2003)'
_computing_structure_refinement 'CRYSTALS (Betteridge et al., 2003)'
_computing_structure_solution 'USER DEFINED STRUCTURE SOLUTION'
_diffrn_ambient_temperature 150
_diffrn_measured_fraction_theta_full 0.988
_diffrn_measured_fraction_theta_max 0.988
_diffrn_measurement_device 'Nonius KappaCCD'
_diffrn_measurement_device_type Area
_diffrn_measurement_method \w
_diffrn_radiation_monochromator graphite
_diffrn_radiation_type 'Mo K\a'
_diffrn_radiation_wavelength 0.71073
_diffrn_reflns_av_R_equivalents 0.025
_diffrn_reflns_limit_h_max 9
_diffrn_reflns_limit_h_min -9
_diffrn_reflns_limit_k_max 13
_diffrn_reflns_limit_k_min -13
_diffrn_reflns_limit_l_max 21
_diffrn_reflns_limit_l_min -21
_diffrn_reflns_number 2867
_diffrn_reflns_theta_full 27.468
_diffrn_reflns_theta_max 27.468
_diffrn_reflns_theta_min 5.338
_diffrn_standards_number 0
_exptl_absorpt_coefficient_mu 0.087
_exptl_absorpt_correction_T_max 0.99
_exptl_absorpt_correction_T_min 0.98
_exptl_absorpt_correction_type multi-scan
_exptl_absorpt_process_details 'DENZO/SCALEPACK (Otwinowski & Minor, 1997)'
_exptl_crystal_colour colourless
_exptl_crystal_density_diffrn 1.237
_exptl_crystal_description plate
_exptl_crystal_F_000 512
_exptl_crystal_size_max 0.24
_exptl_crystal_size_mid 0.19
_exptl_crystal_size_min 0.14
_refine_diff_density_max 0.48
_refine_diff_density_min -0.35
_refine_ls_extinction_method none
_refine_ls_goodness_of_fit_ref 0.9633
_refine_ls_hydrogen_treatment constr
_refine_ls_matrix_type full
_refine_ls_number_parameters 154
_refine_ls_number_reflns 1676
_refine_ls_number_restraints 0
_refine_ls_R_factor_all 0.0699
_refine_ls_R_factor_gt 0.0523
_refine_ls_shift/su_max 0.000117
_refine_ls_structure_factor_coef Fsqd
_refine_ls_weighting_details
;
Method= Modified Sheldrick
w=1/[\s^2^(F^2^) + ( 0.07P)^2^ + 0.56P]
,where P=(max(Fo^2^,0) + 2Fc^2^)/3
;
_refine_ls_weighting_scheme calc
_refine_ls_wR_factor_all 0.1357
_refine_ls_wR_factor_gt 0.1286
_refine_ls_wR_factor_ref 0.1357
_reflns_limit_h_max 9
_reflns_limit_h_min 0
_reflns_limit_k_max 13
_reflns_limit_k_min 0
_reflns_limit_l_max 21
_reflns_limit_l_min 0
_reflns_number_gt 1337
_reflns_number_total 1676
_reflns_threshold_expression I>2.0\s(I)
_oxford_diffrn_Wilson_B_factor 0.00
_oxford_diffrn_Wilson_scale 0.00
_oxford_refine_ls_r_factor_ref 0.0699
_oxford_refine_ls_scale 0.755(4)
_oxford_reflns_number_all 1676
_oxford_reflns_threshold_expression_ref I>-3.0\s(I)
_cod_data_source_file jo301056r_si_001_03.cif
_cod_data_source_block 24
_cod_original_sg_symbol_H-M 'P 21 21 21 '
_cod_original_formula_sum 'C14 H20 F1 N1 O1'
_cod_database_code 4027434

loop_
_symmetry_equiv_pos_as_xyz
x,y,z
x+1/2,-y+1/2,-z
-x,y+1/2,-z+1/2
-x+1/2,-y,z+1/2

loop_
_atom_site_label
_atom_site_type_symbol
_atom_site_fract_x
_atom_site_fract_y
_atom_site_fract_z
_atom_site_U_iso_or_equiv
_atom_site_occupancy
_atom_site_adp_type
_atom_site_refinement_flags_posn
F1 F 0.5962(3) 0.84075(16) 0.40066(15) 0.0632 1.0000 Uani .
C2 C 0.6553(4) 0.7163(3) 0.38144(18) 0.0350 1.0000 Uani .
C3 C 0.8250(4) 0.6862(3) 0.4287(2) 0.0412 1.0000 Uani .
C4 C 0.8902(4) 0.5495(3) 0.4140(2) 0.0427 1.0000 Uani .
C5 C 0.7365(4) 0.4542(3) 0.43010(17) 0.0323 1.0000 Uani .
C6 C 0.5666(4) 0.4844(2) 0.38109(16) 0.0295 1.0000 Uani .
C7 C 0.5016(4) 0.6219(2) 0.39607(19) 0.0337 1.0000 Uani .
O8 O 0.3461(3) 0.6540(2) 0.34923(15) 0.0488 1.0000 Uani .
N9 N 0.4068(3) 0.3970(2) 0.38936(13) 0.0293 1.0000 Uani .
C10 C 0.4438(4) 0.2749(3) 0.34974(18) 0.0362 1.0000 Uani .
C11 C 0.2754(4) 0.1915(3) 0.33977(15) 0.0309 1.0000 Uani .
C12 C 0.2915(5) 0.0576(3) 0.34615(17) 0.0401 1.0000 Uani .
C13 C 0.1409(5) -0.0214(3) 0.33307(18) 0.0482 1.0000 Uani .
C14 C -0.0271(5) 0.0312(3) 0.31448(19) 0.0464 1.0000 Uani .
C15 C -0.0462(4) 0.1627(3) 0.30742(18) 0.0401 1.0000 Uani .
C16 C 0.1047(4) 0.2427(3) 0.31988(16) 0.0328 1.0000 Uani .
C17 C 0.3491(4) 0.3747(3) 0.47151(16) 0.0368 1.0000 Uani .
H21 H 0.6854 0.7187 0.3243 0.0428 1.0000 Uiso R
H31 H 0.9161 0.7455 0.4118 0.0549 1.0000 Uiso R
H32 H 0.8023 0.7004 0.4849 0.0549 1.0000 Uiso R
H41 H 0.9975 0.5288 0.4468 0.0530 1.0000 Uiso R
H42 H 0.9224 0.5397 0.3560 0.0538 1.0000 Uiso R
H51 H 0.7038 0.4580 0.4861 0.0414 1.0000 Uiso R
H52 H 0.7761 0.3671 0.4173 0.0420 1.0000 Uiso R
H61 H 0.6038 0.4812 0.3240 0.0360 1.0000 Uiso R
H71 H 0.4683 0.6272 0.4533 0.0400 1.0000 Uiso R
H101 H 0.5394 0.2280 0.3796 0.0455 1.0000 Uiso R
H102 H 0.4929 0.2934 0.2972 0.0456 1.0000 Uiso R
H121 H 0.4077 0.0226 0.3595 0.0491 1.0000 Uiso R
H131 H 0.1573 -0.1128 0.3368 0.0563 1.0000 Uiso R
H141 H -0.1285 -0.0216 0.3068 0.0560 1.0000 Uiso R
H151 H -0.1618 0.1990 0.2938 0.0507 1.0000 Uiso R
H161 H 0.0909 0.3337 0.3141 0.0409 1.0000 Uiso R
H172 H 0.2354 0.3259 0.4732 0.0579 1.0000 Uiso R
H173 H 0.3286 0.4559 0.4973 0.0579 1.0000 Uiso R
H171 H 0.4439 0.3266 0.4985 0.0580 1.0000 Uiso R
H81 H 0.2612 0.5994 0.3494 0.0746 1.0000 Uiso R

loop_
_atom_site_aniso_label
_atom_site_aniso_U_11
_atom_site_aniso_U_22
_atom_site_aniso_U_33
_atom_site_aniso_U_23
_atom_site_aniso_U_13
_atom_site_aniso_U_12
F1 0.0553(13) 0.0291(9) 0.1052(18) 0.0025(10) 0.0042(13) 0.0004(9)
C2 0.0398(16) 0.0268(13) 0.0384(14) 0.0040(12) 0.0006(13) -0.0021(12)
C3 0.0344(15) 0.0349(14) 0.0543(18) -0.0074(14) -0.0013(15) -0.0074(13)
C4 0.0310(16) 0.0424(16) 0.0548(19) 0.0022(15) -0.0097(14) -0.0029(14)
C5 0.0297(14) 0.0320(13) 0.0352(14) 0.0022(12) -0.0059(12) -0.0009(12)
C6 0.0275(13) 0.0293(13) 0.0316(13) 0.0029(11) -0.0015(12) -0.0017(11)
C7 0.0257(13) 0.0275(13) 0.0479(15) 0.0029(12) -0.0013(12) 0.0031(11)
O8 0.0313(11) 0.0400(11) 0.0750(15) 0.0170(11) -0.0160(11) 0.0004(9)
N9 0.0258(11) 0.0305(11) 0.0317(11) 0.0047(10) -0.0002(10) -0.0034(9)
C10 0.0288(14) 0.0376(14) 0.0422(15) -0.0042(13) 0.0008(13) 0.0009(12)
C11 0.0324(14) 0.0336(13) 0.0267(13) -0.0002(11) 0.0040(12) 0.0012(12)
C12 0.0505(19) 0.0366(15) 0.0333(14) 0.0046(13) 0.0041(15) 0.0088(14)
C13 0.072(2) 0.0301(14) 0.0422(18) -0.0032(13) 0.0082(17) -0.0061(16)
C14 0.052(2) 0.0432(17) 0.0436(16) -0.0141(15) 0.0115(16) -0.0182(15)
C15 0.0339(15) 0.0477(17) 0.0385(15) -0.0096(13) 0.0016(14) -0.0035(14)
C16 0.0334(15) 0.0301(13) 0.0349(14) -0.0019(12) 0.0018(12) 0.0013(11)
C17 0.0360(15) 0.0351(14) 0.0392(15) 0.0003(13) -0.0006(12) -0.0047(13)

loop_
_atom_type_symbol
_atom_type_scat_dispersion_real
_atom_type_scat_dispersion_imag
_atom_type_scat_Cromer_Mann_a1
_atom_type_scat_Cromer_Mann_b1
_atom_type_scat_Cromer_Mann_a2
_atom_type_scat_Cromer_Mann_b2
_atom_type_scat_Cromer_Mann_a3
_atom_type_scat_Cromer_Mann_b3
_atom_type_scat_Cromer_Mann_a4
_atom_type_scat_Cromer_Mann_b4
_atom_type_scat_Cromer_Mann_c
_atom_type_scat_source
C 0.0033 0.0016 2.3100 20.8439 1.0200 10.2075 1.5886 0.5687 0.8650 51.6512 0.2156 'International Tables Vol C 4.2.6.8 and 6.1.1.4'
H 0.0000 0.0000 0.4930 10.5109 0.3229 26.1257 0.1402 3.1424 0.0408 57.7998 0.0030 'International Tables Vol C 4.2.6.8 and 6.1.1.4'
F 0.0171 0.0103 3.5392 10.2825 2.6412 4.2944 1.5170 0.2615 1.0243 26.1476 0.2776 'International Tables Vol C 4.2.6.8 and 6.1.1.4'
N 0.0061 0.0033 12.2126 0.0057 3.1322 9.8933 2.0125 28.9975 1.1663 0.5826 -11.5290 'International Tables Vol C 4.2.6.8 and 6.1.1.4'
O 0.0106 0.0060 3.0485 13.2771 2.2868 5.7011 1.5463 0.3239 0.8670 32.9089 0.2508 'International Tables Vol C 4.2.6.8 and 6.1.1.4'

loop_
_geom_angle_atom_site_label_1
_geom_angle_atom_site_label_2
_geom_angle_atom_site_label_3
_geom_angle
_geom_angle_publ_flag
F1 C2 C3 108.7(2) yes
F1 C2 C7 109.7(2) yes
C3 C2 C7 112.6(2) yes
F1 C2 H21 105.7 no
C3 C2 H21 110.1 no
C7 C2 H21 109.8 no
C2 C3 C4 111.4(2) yes
C2 C3 H31 106.0 no
C4 C3 H31 110.1 no
C2 C3 H32 110.4 no
C4 C3 H32 110.7 no
H31 C3 H32 108.2 no
C3 C4 C5 110.7(2) yes
C3 C4 H41 111.1 no
C5 C4 H41 109.9 no
C3 C4 H42 108.9 no
C5 C4 H42 106.1 no
H41 C4 H42 110.0 no
C4 C5 C6 111.4(2) yes
C4 C5 H51 109.0 no
C6 C5 H51 108.9 no
C4 C5 H52 110.5 no
C6 C5 H52 108.1 no
H51 C5 H52 108.9 no
C5 C6 C7 110.7(2) yes
C5 C6 N9 117.2(2) yes
C7 C6 N9 108.5(2) yes
C5 C6 H61 107.4 no
C7 C6 H61 105.9 no
N9 C6 H61 106.3 no
C6 C7 C2 110.8(2) yes
C6 C7 O8 111.9(2) yes
C2 C7 O8 110.1(2) yes
C6 C7 H71 106.7 no
C2 C7 H71 107.6 no
O8 C7 H71 109.5 no
C7 O8 H81 115.1 no
C6 N9 C10 110.3(2) yes
C6 N9 C17 114.2(2) yes
C10 N9 C17 110.4(2) yes
N9 C10 C11 113.8(2) yes
N9 C10 H101 108.9 no
C11 C10 H101 110.0 no
N9 C10 H102 108.3 no
C11 C10 H102 107.9 no
H101 C10 H102 107.8 no
C10 C11 C12 119.7(3) yes
C10 C11 C16 121.9(2) yes
C12 C11 C16 118.3(3) yes
C11 C12 C13 120.7(3) yes
C11 C12 H121 118.4 no
C13 C12 H121 120.9 no
C12 C13 C14 120.0(3) yes
C12 C13 H131 118.6 no
C14 C13 H131 121.4 no
C13 C14 C15 120.3(3) yes
C13 C14 H141 120.0 no
C15 C14 H141 119.7 no
C14 C15 C16 120.0(3) yes
C14 C15 H151 120.3 no
C16 C15 H151 119.7 no
C15 C16 C11 120.6(3) yes
C15 C16 H161 119.5 no
C11 C16 H161 119.8 no
N9 C17 H172 110.7 no
N9 C17 H173 109.5 no
H172 C17 H173 108.3 no
N9 C17 H171 109.0 no
H172 C17 H171 108.8 no
H173 C17 H171 110.6 no

loop_
_geom_bond_atom_site_label_1
_geom_bond_atom_site_label_2
_geom_bond_distance
_geom_bond_publ_flag
F1 C2 1.401(3) yes
C2 C3 1.500(4) yes
C2 C7 1.506(4) yes
C2 H21 0.990 no
C3 C4 1.518(4) yes
C3 H31 0.948 no
C3 H32 0.975 no
C4 C5 1.516(4) yes
C4 H41 0.979 no
C4 H42 1.013 no
C5 C6 1.517(4) yes
C5 H51 0.975 no
C5 H52 0.975 no
C6 C7 1.526(4) yes
C6 N9 1.480(3) yes
C6 H61 1.001 no
C7 O8 1.418(3) yes
C7 H71 0.998 no
O8 H81 0.837 no
N9 C10 1.460(4) yes
N9 C17 1.468(3) yes
C10 C11 1.508(4) yes
C10 H101 0.987 no
C10 H102 0.975 no
C11 C12 1.401(4) yes
C11 C16 1.389(4) yes
C12 C13 1.385(5) yes
C12 H121 0.945 no
C13 C14 1.371(5) yes
C13 H131 0.960 no
C14 C15 1.380(5) yes
C14 H141 0.927 no
C15 C16 1.391(4) yes
C15 H151 0.947 no
C16 H161 0.956 no
C17 H172 0.969 no
C17 H173 0.962 no
C17 H171 0.964 no
